data_1505674
loop_
_publ_author_name
'Gerhardt, Warren W.'
'Noga, David E.'
'Hardcastle, Kenneth I.'
'Garc\'ia, Andr\'es J'
'Collard, David M.'
'Weck, Marcus'

_publ_section_title
;
 Functional lactide monomers: methodology and polymerization.
;
_journal_issue 6
_journal_name_full Biomacromolecules
_journal_page_first 1735
_journal_page_last 1742
_journal_paper_doi 10.1021/bm060024j
_journal_volume 7
_journal_year 2006
_chemical_formula_moiety 'C17 H21 N O6'
_chemical_formula_sum 'C17 H21 N O6'
_chemical_formula_weight 335.35
_chemical_name_systematic
; 
 ? 
;
_space_group_IT_number 1
_symmetry_cell_setting triclinic
_symmetry_space_group_name_Hall 'P 1'
_symmetry_space_group_name_H-M 'P 1'
_atom_sites_solution_hydrogens geom
_atom_sites_solution_primary direct
_atom_sites_solution_secondary difmap
_audit_creation_method SHELXL-97
_cell_angle_alpha 91.997(10)
_cell_angle_beta 92.826(11)
_cell_angle_gamma 90.042(13)
_cell_formula_units_Z 2
_cell_length_a 4.950(1)
_cell_length_b 5.1931(9)
_cell_length_c 33.200(7)
_cell_measurement_reflns_used 1244
_cell_measurement_temperature 173(2)
_cell_measurement_theta_max 49.10
_cell_measurement_theta_min 2.67
_cell_volume 851.9(3)
_computing_cell_refinement 'Bruker SMART'
_computing_data_collection 'Bruker SMART'
_computing_data_reduction 'Bruker SAINT'
_computing_molecular_graphics 'Bruker SHELXTL'
_computing_publication_material 'Bruker SHELXTL'
_computing_structure_refinement 'SHELXL-97 (Sheldrick, 1997)'
_computing_structure_solution 'SHELXS-97 (Sheldrick, 1990)'
_diffrn_ambient_temperature 173(2)
_diffrn_measured_fraction_theta_full 0.870
_diffrn_measured_fraction_theta_max 0.870
_diffrn_measurement_device_type 'CCD area detector'
_diffrn_measurement_method 'phi and omega scans'
_diffrn_radiation_monochromator graphite
_diffrn_radiation_source 'fine-focus sealed tube'
_diffrn_radiation_type CuK\a
_diffrn_radiation_wavelength 1.54178
_diffrn_reflns_av_R_equivalents 0.0174
_diffrn_reflns_av_sigmaI/netI 0.0426
_diffrn_reflns_limit_h_max 4
_diffrn_reflns_limit_h_min -4
_diffrn_reflns_limit_k_max 5
_diffrn_reflns_limit_k_min -4
_diffrn_reflns_limit_l_max 33
_diffrn_reflns_limit_l_min -33
_diffrn_reflns_number 3084
_diffrn_reflns_theta_full 51.49
_diffrn_reflns_theta_max 51.49
_diffrn_reflns_theta_min 1.33
_exptl_absorpt_coefficient_mu 0.831
_exptl_absorpt_correction_T_max 0.9836
_exptl_absorpt_correction_T_min 0.5784
_exptl_absorpt_correction_type multi-scan
_exptl_absorpt_process_details 'SADABS V2.10, Sheldrick 2003'
_exptl_crystal_colour colorless
_exptl_crystal_density_diffrn 1.307
_exptl_crystal_density_method 'not measured'
_exptl_crystal_description plate
_exptl_crystal_F_000 356
_exptl_crystal_size_max 0.74
_exptl_crystal_size_mid 0.37
_exptl_crystal_size_min 0.02
_refine_diff_density_max 0.823
_refine_diff_density_min -1.022
_refine_diff_density_rms 0.066
_refine_ls_abs_structure_details 'Flack H D (1983), Acta Cryst. A39, 876-881'
_refine_ls_abs_structure_Flack 0.2(7)
_refine_ls_extinction_coef 0.0019(10)
_refine_ls_extinction_expression Fc^*^=kFc[1+0.001xFc^2^\l^3^/sin(2\q)]^-1/4^
_refine_ls_extinction_method SHELXL
_refine_ls_goodness_of_fit_ref 1.037
_refine_ls_hydrogen_treatment mixed
_refine_ls_matrix_type full
_refine_ls_number_parameters 412
_refine_ls_number_reflns 2241
_refine_ls_number_restraints 3
_refine_ls_restrained_S_all 1.036
_refine_ls_R_factor_all 0.0856
_refine_ls_R_factor_gt 0.0775
_refine_ls_shift/su_max 0.003
_refine_ls_shift/su_mean 0.001
_refine_ls_structure_factor_coef Fsqd
_refine_ls_weighting_details 'calc w=1/[\s^2^(Fo^2^)+(0.1184P)^2^+2.1021P] where P=(Fo^2^+2Fc^2^)/3'
_refine_ls_weighting_scheme calc
_refine_ls_wR_factor_gt 0.1973
_refine_ls_wR_factor_ref 0.2059
_reflns_number_gt 1989
_reflns_number_total 2241
_reflns_threshold_expression >2sigma(I)
_cod_data_source_file bm060024jsi20060110_052517.cif
_cod_data_source_block WG_Lysi
_cod_depositor_comments
;
The following automatic conversions were performed:

'_symmetry_cell_setting' value 'Triclinic' changed to 'triclinic'
according to /home/saulius/struct/CIF-dictionaries/cif_core.dic
dictionary named 'cif_core.dic' version 2.4.1 from 2010-06-29.

Automatic conversion script
Id: cif_fix_values 1715 2011-07-08 13:25:40Z adriana 
;
_cod_original_sg_symbol_H-M P1
_cod_database_code 1505674

loop_
_symmetry_equiv_pos_as_xyz
'x, y, z'

loop_
_atom_site_label
_atom_site_type_symbol
_atom_site_fract_x
_atom_site_fract_y
_atom_site_fract_z
_atom_site_U_iso_or_equiv
_atom_site_adp_type
_atom_site_occupancy
_atom_site_symmetry_multiplicity
_atom_site_calc_flag
_atom_site_refinement_flags
_atom_site_disorder_assembly
_atom_site_disorder_group
C1 C 0.9965(14) 0.9528(14) 0.3431(2) 0.035(2) Uani 1 1 d . . .
H1 H 0.8547 1.0700 0.3538 0.043 Uiso 1 1 calc R . .
C2 C 1.2079(14) 1.1127(14) 0.3263(2) 0.037(2) Uani 1 1 d . . .
C3 C 0.8966(17) 1.1418(15) 0.2696(2) 0.050(2) Uani 1 1 d . . .
H3 H 0.7722 1.2715 0.2817 0.060 Uiso 1 1 calc R . .
C4 C 0.7930(19) 0.8898(15) 0.2772(2) 0.054(3) Uani 1 1 d . . .
C5 C 0.916(2) 1.2006(19) 0.2260(2) 0.076(3) Uani 1 1 d . . .
H5A H 1.0568 1.0933 0.2142 0.114 Uiso 1 1 calc R . .
H5B H 0.9621 1.3828 0.2236 0.114 Uiso 1 1 calc R . .
H5C H 0.7420 1.1641 0.2116 0.114 Uiso 1 1 calc R . .
C6 C 1.0990(16) 0.7778(14) 0.3776(2) 0.040(2) Uani 1 1 d . . .
H6A H 1.2246 0.6474 0.3667 0.048 Uiso 1 1 calc R . .
H6B H 1.2001 0.8837 0.3986 0.048 Uiso 1 1 calc R . .
C7 C 0.8692(15) 0.6439(13) 0.3961(2) 0.037(2) Uani 1 1 d . . .
H7A H 0.7691 0.5384 0.3749 0.045 Uiso 1 1 calc R . .
H7B H 0.7431 0.7754 0.4065 0.045 Uiso 1 1 calc R . .
C8 C 0.9591(15) 0.4711(14) 0.4304(2) 0.036(2) Uani 1 1 d . . .
H8A H 1.0955 0.3470 0.4208 0.043 Uiso 1 1 calc R . .
H8B H 1.0446 0.5776 0.4528 0.043 Uiso 1 1 calc R . .
C9 C 0.7226(16) 0.3263(15) 0.4454(2) 0.044(2) Uani 1 1 d . . .
H9A H 0.5929 0.4508 0.4567 0.052 Uiso 1 1 calc R . .
H9B H 0.6289 0.2312 0.4224 0.052 Uiso 1 1 calc R . .
C10 C 0.6228(16) 0.0029(15) 0.4926(2) 0.041(2) Uani 1 1 d . A .
C11 C 0.558(2) -0.3303(17) 0.5396(2) 0.058(3) Uani 1 1 d . A .
H11A H 0.6434 -0.5015 0.5425 0.070 Uiso 1 1 calc R . .
H11B H 0.3868 -0.3539 0.5232 0.070 Uiso 1 1 calc R . .
C12 C 0.4981(18) -0.2180(14) 0.5809(2) 0.048(2) Uani 1 1 d . . .
C13A C 0.271(4) -0.138(3) 0.5883(5) 0.050 Uiso 0.50 1 d P A 1
H13A H 0.1378 -0.1407 0.5667 0.060 Uiso 0.50 1 calc PR A 1
C14A C 0.194(4) -0.047(3) 0.6247(4) 0.050 Uiso 0.50 1 d P A 1
H14A H 0.0116 0.0031 0.6281 0.060 Uiso 0.50 1 calc PR A 1
C15A C 0.3876(18) -0.0271(16) 0.6577(2) 0.050 Uiso 0.50 1 d P A 1
H15A H 0.3456 0.0499 0.6830 0.060 Uiso 0.50 1 calc PR A 1
C16A C 0.642(4) -0.127(3) 0.6507(5) 0.050 Uiso 0.50 1 d P A 1
H16A H 0.7721 -0.1314 0.6727 0.060 Uiso 0.50 1 calc PR A 1
C17A C 0.712(4) -0.217(3) 0.6148(5) 0.050 Uiso 0.50 1 d P A 1
H17A H 0.8899 -0.2780 0.6107 0.060 Uiso 0.50 1 calc PR A 1
C13C C 0.405(4) 0.040(3) 0.5877(5) 0.050 Uiso 0.50 1 d P A 2
H13C H 0.3753 0.1476 0.5654 0.060 Uiso 0.50 1 calc PR A 2
C14C C 0.359(4) 0.131(3) 0.6243(5) 0.050 Uiso 0.50 1 d P A 2
H14C H 0.3056 0.3056 0.6282 0.060 Uiso 0.50 1 calc PR A 2
C15C C 0.3876(18) -0.0271(16) 0.6577(2) 0.050 Uiso 0.50 1 d P A 2
H15C H 0.3427 0.0367 0.6837 0.060 Uiso 0.50 1 calc PR A 2
C16C C 0.480(4) -0.272(3) 0.6526(5) 0.050 Uiso 0.50 1 d P A 2
H16C H 0.5148 -0.3761 0.6753 0.060 Uiso 0.50 1 calc PR A 2
C17C C 0.523(4) -0.368(3) 0.6134(5) 0.050 Uiso 0.50 1 d P A 2
H17C H 0.5714 -0.5438 0.6096 0.060 Uiso 0.50 1 calc PR A 2
N1 N 0.8059(13) 0.1442(11) 0.47628(17) 0.0393(17) Uani 1 1 d . . .
H1A H 0.9778 0.1293 0.4839 0.047 Uiso 1 1 calc R . .
O1 O 1.1691(11) 1.1891(10) 0.28817(17) 0.0535(17) Uani 1 1 d . . .
O2 O 0.8686(11) 0.7799(9) 0.31240(15) 0.0488(16) Uani 1 1 d . . .
O3 O 0.6506(18) 0.7621(13) 0.2533(2) 0.092(3) Uani 1 1 d . . .
O4 O 1.4177(12) 1.1739(10) 0.34455(19) 0.0563(17) Uani 1 1 d . . .
O5 O 0.3814(13) 0.0133(11) 0.48561(18) 0.0609(18) Uani 1 1 d . . .
O6 O 0.7365(11) -0.1637(10) 0.51914(15) 0.0482(16) Uani 1 1 d . . .
C1B C 0.4019(16) -0.1143(14) 1.0385(2) 0.037(2) Uani 1 1 d . . .
H1B H 0.2526 -0.2324 1.0282 0.044 Uiso 1 1 calc R . .
C2B C 0.6255(17) -0.2785(15) 1.0557(3) 0.044(2) Uani 1 1 d . . .
C3B C 0.3427(19) -0.3171(16) 1.1119(2) 0.053(3) Uani 1 1 d . . .
H3B H 0.2074 -0.4429 1.0994 0.063 Uiso 1 1 calc R . .
C4B C 0.250(2) -0.0428(19) 1.1048(3) 0.067(3) Uani 1 1 d . . .
C5B C 0.391(3) -0.365(2) 1.1571(3) 0.082(4) Uani 1 1 d . . .
H5B1 H 0.4827 -0.5309 1.1604 0.123 Uiso 1 1 calc R . .
H5B2 H 0.2175 -0.3683 1.1700 0.123 Uiso 1 1 calc R . .
H5B3 H 0.5048 -0.2269 1.1697 0.123 Uiso 1 1 calc R . .
C6B C 0.4769(16) 0.0502(15) 1.0041(2) 0.042(2) Uani 1 1 d . . .
H6B1 H 0.5579 -0.0605 0.9831 0.050 Uiso 1 1 calc R . .
H6B2 H 0.6149 0.1781 1.0141 0.050 Uiso 1 1 calc R . .
C7B C 0.2351(19) 0.1902(16) 0.9856(2) 0.049(2) Uani 1 1 d . . .
H7B1 H 0.1520 0.2974 1.0069 0.059 Uiso 1 1 calc R . .
H7B2 H 0.0989 0.0616 0.9752 0.059 Uiso 1 1 calc R . .
C8B C 0.3065(16) 0.3618(15) 0.9514(2) 0.039(2) Uani 1 1 d . . .
H8B1 H 0.4479 0.4872 0.9611 0.047 Uiso 1 1 calc R . .
H8B2 H 0.3787 0.2552 0.9291 0.047 Uiso 1 1 calc R . .
C9B C 0.0569(16) 0.5038(15) 0.9363(2) 0.040(2) Uani 1 1 d . . .
H9B1 H -0.0798 0.3769 0.9255 0.048 Uiso 1 1 calc R . .
H9B2 H -0.0207 0.6001 0.9592 0.048 Uiso 1 1 calc R . .
C10B C -0.0865(19) 0.7937(16) 0.8832(3) 0.057(3) Uani 1 1 d . . .
C11B C -0.2005(16) 1.0797(15) 0.8320(2) 0.040 Uiso 1 1 d . . .
H11C H -0.2817 1.2167 0.8490 0.048 Uiso 1 1 calc R . .
H11D H -0.3449 0.9580 0.8221 0.048 Uiso 1 1 calc R . .
C12B C -0.067(2) 1.1943(18) 0.7972(3) 0.068(3) Uani 1 1 d . . .
C13B C -0.159(3) 1.192(3) 0.7567(4) 0.131(5) Uani 1 1 d . . .
H13B H -0.2947 1.0727 0.7471 0.158 Uiso 1 1 calc R . .
C14B C -0.053(2) 1.364(2) 0.7302(3) 0.078(4) Uani 1 1 d . . .
H14B H -0.1129 1.3567 0.7026 0.094 Uiso 1 1 calc R . .
C15B C 0.124(3) 1.532(3) 0.7426(4) 0.120(5) Uani 1 1 d . . .
H15B H 0.1870 1.6552 0.7248 0.144 Uiso 1 1 calc R . .
C16B C 0.221(4) 1.531(4) 0.7820(5) 0.190(8) Uani 1 1 d . . .
H16B H 0.3564 1.6506 0.7916 0.228 Uiso 1 1 calc R . .
C17B C 0.122(3) 1.3541(19) 0.8074(3) 0.081(4) Uani 1 1 d . . .
H17B H 0.1982 1.3511 0.8342 0.097 Uiso 1 1 calc R . .
N1B N 0.1139(14) 0.6860(12) 0.9044(2) 0.0445(19) Uani 1 1 d . . .
H1BN H 0.2825 0.7230 0.8995 0.053 Uiso 1 1 calc R . .
O1B O 0.2940(11) 0.0541(9) 1.06926(15) 0.0468(15) Uani 1 1 d . . .
O2B O 0.6044(12) -0.3498(11) 1.09330(18) 0.0575(18) Uani 1 1 d . . .
O3B O 0.1109(17) 0.0733(12) 1.1285(2) 0.086(2) Uani 1 1 d . . .
O4B O 0.8175(13) -0.3425(12) 1.0368(2) 0.0653(19) Uani 1 1 d . . .
O5B O -0.3247(16) 0.7621(18) 0.8888(3) 0.130(3) Uani 1 1 d . . .
O6B O 0.0093(12) 0.9459(12) 0.85499(18) 0.0660(19) Uani 1 1 d . . .

loop_
_atom_site_aniso_label
_atom_site_aniso_U_11
_atom_site_aniso_U_22
_atom_site_aniso_U_33
_atom_site_aniso_U_23
_atom_site_aniso_U_13
_atom_site_aniso_U_12
C1 0.020(5) 0.040(4) 0.046(4) -0.001(4) -0.005(4) -0.007(3)
C2 0.013(5) 0.038(4) 0.059(5) -0.001(4) 0.007(4) 0.004(4)
C3 0.046(6) 0.044(5) 0.058(5) 0.001(4) -0.001(4) -0.007(4)
C4 0.073(7) 0.034(5) 0.052(5) 0.003(4) -0.011(5) -0.004(5)
C5 0.121(9) 0.069(7) 0.038(5) 0.017(5) 0.012(5) 0.008(6)
C6 0.039(5) 0.035(4) 0.047(4) 0.003(4) 0.000(4) 0.002(4)
C7 0.040(5) 0.032(4) 0.039(4) 0.007(3) -0.009(4) 0.007(4)
C8 0.020(5) 0.037(4) 0.049(4) -0.002(4) -0.012(4) 0.003(3)
C9 0.032(5) 0.044(5) 0.055(5) 0.008(4) -0.004(4) 0.006(4)
C10 0.008(5) 0.057(5) 0.057(5) 0.016(4) -0.007(4) 0.007(4)
C11 0.081(7) 0.045(5) 0.051(5) 0.008(4) 0.020(5) -0.017(5)
C12 0.073(6) 0.041(5) 0.031(4) 0.004(4) 0.014(4) -0.016(4)
N1 0.034(4) 0.043(4) 0.042(3) 0.012(3) 0.002(3) 0.010(3)
O1 0.057(4) 0.040(3) 0.066(3) 0.017(3) 0.021(3) 0.004(3)
O2 0.058(4) 0.037(3) 0.051(3) 0.007(3) -0.008(3) -0.010(3)
O3 0.147(7) 0.058(4) 0.068(4) 0.014(3) -0.032(5) -0.005(5)
O4 0.035(4) 0.042(3) 0.095(4) 0.017(3) 0.016(3) 0.008(3)
O5 0.054(5) 0.060(4) 0.070(4) 0.009(3) 0.003(3) 0.002(3)
O6 0.055(4) 0.048(3) 0.043(3) 0.011(3) 0.002(3) -0.001(3)
C1B 0.032(5) 0.032(4) 0.045(4) 0.000(3) 0.001(4) 0.006(4)
C2B 0.036(6) 0.027(4) 0.067(6) -0.004(4) -0.005(5) 0.003(4)
C3B 0.070(7) 0.043(5) 0.046(5) 0.005(4) 0.004(4) 0.001(5)
C4B 0.096(8) 0.050(6) 0.054(5) -0.007(5) 0.013(5) 0.010(6)
C5B 0.128(10) 0.074(7) 0.045(5) 0.025(5) 0.005(6) 0.013(7)
C6B 0.028(5) 0.039(5) 0.059(5) 0.004(4) 0.011(4) 0.000(4)
C7B 0.059(6) 0.047(5) 0.043(4) 0.011(4) 0.009(4) 0.012(4)
C8B 0.023(5) 0.043(5) 0.050(4) 0.003(4) 0.001(4) -0.002(4)
C9B 0.025(5) 0.041(5) 0.054(5) 0.008(4) 0.008(4) 0.005(4)
C10B 0.036(6) 0.061(6) 0.077(5) 0.046(5) -0.003(5) 0.021(5)
C12B 0.047(7) 0.052(6) 0.107(7) 0.046(5) -0.006(6) 0.005(5)
C13B 0.155(14) 0.113(9) 0.122(9) 0.067(8) -0.082(9) -0.049(9)
C14B 0.126(10) 0.064(7) 0.044(5) 0.007(5) -0.006(6) 0.044(7)
C15B 0.130(12) 0.141(12) 0.091(8) 0.058(8) -0.020(8) -0.060(10)
C16B 0.24(2) 0.193(15) 0.134(11) 0.100(10) -0.100(11) -0.113(15)
C17B 0.148(11) 0.047(6) 0.052(5) 0.026(5) 0.025(6) 0.011(7)
N1B 0.034(4) 0.037(4) 0.064(4) 0.008(3) 0.012(3) -0.005(3)
O1B 0.068(4) 0.034(3) 0.040(3) 0.007(2) 0.012(3) 0.006(3)
O2B 0.048(4) 0.052(4) 0.072(4) 0.022(3) -0.014(3) -0.001(3)
O3B 0.158(7) 0.038(4) 0.065(4) 0.006(3) 0.038(4) 0.018(4)
O4B 0.036(4) 0.055(4) 0.105(5) 0.021(3) 0.004(4) 0.002(3)
O5B 0.020(5) 0.190(8) 0.191(7) 0.140(6) 0.013(4) 0.013(4)
O6B 0.023(4) 0.095(5) 0.083(4) 0.054(4) -0.007(3) 0.006(3)

loop_
_atom_type_symbol
_atom_type_description
_atom_type_scat_dispersion_real
_atom_type_scat_dispersion_imag
_atom_type_scat_source
C C 0.0181 0.0091 'International Tables Vol C Tables 4.2.6.8 and 6.1.1.4'
H H 0.0000 0.0000 'International Tables Vol C Tables 4.2.6.8 and 6.1.1.4'
N N 0.0311 0.0180 'International Tables Vol C Tables 4.2.6.8 and 6.1.1.4'
O O 0.0492 0.0322 'International Tables Vol C Tables 4.2.6.8 and 6.1.1.4'

loop_
_geom_angle_atom_site_label_1
_geom_angle_atom_site_label_2
_geom_angle_atom_site_label_3
_geom_angle
O2 C1 C2 111.5(6)
O2 C1 C6 105.6(6)
C2 C1 C6 114.7(6)
O4 C2 O1 118.0(7)
O4 C2 C1 123.8(7)
O1 C2 C1 118.2(6)
C4 C3 O1 113.1(7)
C4 C3 C5 115.3(7)
O1 C3 C5 105.5(7)
O3 C4 O2 117.0(7)
O3 C4 C3 124.3(8)
O2 C4 C3 118.6(7)
C7 C6 C1 111.5(6)
C6 C7 C8 113.5(6)
C9 C8 C7 111.0(6)
N1 C9 C8 112.2(6)
O5 C10 N1 125.9(7)
O5 C10 O6 122.3(7)
N1 C10 O6 111.9(7)
O6 C11 C12 111.1(7)
C13A C12 C17C 95.0(12)
C13A C12 C13C 49.9(11)
C17C C12 C13C 116.9(11)
C13A C12 C17A 118.2(12)
C17C C12 C17A 50.1(10)
C13C C12 C17A 97.1(11)
C13A C12 C11 121.4(11)
C17C C12 C11 119.6(10)
C13C C12 C11 123.5(9)
C17A C12 C11 120.4(10)
C12 C13A C14A 125.7(17)
C13A C14A C15A 119.6(15)
C16A C15A C14A 115.8(11)
C17A C16A C15A 123.2(15)
C16A C17A C12 117.2(15)
C14C C13C C12 121.4(15)
C12 C17C C16C 122.1(15)
C10 N1 C9 119.8(7)
C2 O1 C3 115.5(6)
C4 O2 C1 115.4(6)
C10 O6 C11 117.8(6)
O1B C1B C2B 111.2(6)
O1B C1B C6B 107.7(6)
C2B C1B C6B 115.3(7)
O4B C2B O2B 120.7(8)
O4B C2B C1B 122.6(8)
O2B C2B C1B 116.7(7)
O2B C3B C4B 107.2(7)
O2B C3B C5B 106.9(8)
C4B C3B C5B 111.7(7)
O3B C4B O1B 120.3(9)
O3B C4B C3B 121.4(8)
O1B C4B C3B 117.7(8)
C1B C6B C7B 112.3(6)
C6B C7B C8B 113.4(7)
C9B C8B C7B 109.7(6)
N1B C9B C8B 112.8(6)
O5B C10B N1B 124.3(8)
O5B C10B O6B 124.7(8)
N1B C10B O6B 111.0(7)
O6B C11B C12B 106.6(6)
C17B C12B C13B 115.9(10)
C17B C12B C11B 114.4(9)
C13B C12B C11B 128.1(10)
C14B C13B C12B 120.6(12)
C15B C14B C13B 121.0(10)
C14B C15B C16B 119.0(12)
C15B C16B C17B 119.4(15)
C12B C17B C16B 124.0(12)
C10B N1B C9B 120.6(7)
C4B O1B C1B 118.1(6)
C2B O2B C3B 118.5(6)
C10B O6B C11B 113.7(6)

loop_
_geom_bond_atom_site_label_1
_geom_bond_atom_site_label_2
_geom_bond_distance
C1 O2 1.456(9)
C1 C2 1.479(10)
C1 C6 1.552(10)
C2 O4 1.212(9)
C2 O1 1.344(9)
C3 C4 1.440(11)
C3 O1 1.472(10)
C3 C5 1.498(11)
C4 O3 1.215(11)
C4 O2 1.354(10)
C6 C7 1.501(10)
C7 C8 1.523(10)
C8 C9 1.505(10)
C9 N1 1.464(9)
C10 O5 1.208(9)
C10 N1 1.315(10)
C10 O6 1.358(9)
C11 O6 1.446(10)
C11 C12 1.513(11)
C12 C13A 1.234(19)
C12 C17C 1.354(18)
C12 C13C 1.43(2)
C12 C17A 1.51(2)
C13A C14A 1.35(2)
C14A C15A 1.423(18)
C15A C16A 1.390(19)
C16A C17A 1.33(2)
C13C C14C 1.32(2)
C16C C17C 1.41(2)
C1B O1B 1.443(9)
C1B C2B 1.500(11)
C1B C6B 1.510(11)
C2B O4B 1.205(10)
C2B O2B 1.323(10)
C3B O2B 1.470(11)
C3B C4B 1.519(13)
C3B C5B 1.536(12)
C4B O3B 1.217(11)
C4B O1B 1.326(10)
C6B C7B 1.517(12)
C7B C8B 1.524(10)
C8B C9B 1.513(11)
C9B N1B 1.480(10)
C10B O5B 1.215(11)
C10B N1B 1.324(11)
C10B O6B 1.350(10)
C11B O6B 1.451(9)
C11B C12B 1.497(12)
C12B C17B 1.275(15)
C12B C13B 1.400(16)
C13B C14B 1.395(16)
C14B C15B 1.276(18)
C15B C16B 1.37(2)
C16B C17B 1.375(18)

loop_
_geom_hbond_atom_site_label_D
_geom_hbond_atom_site_label_H
_geom_hbond_atom_site_label_A
_geom_hbond_distance_DH
_geom_hbond_distance_HA
_geom_hbond_distance_DA
_geom_hbond_angle_DHA
_geom_hbond_site_symmetry_A
N1 H1A O5 0.88 2.09 2.933(9) 161.5 1_655
N1B H1BN O5B 0.88 2.01 2.881(10) 173.2 1_655

loop_
_geom_torsion_atom_site_label_1
_geom_torsion_atom_site_label_2
_geom_torsion_atom_site_label_3
_geom_torsion_atom_site_label_4
_geom_torsion
O2 C1 C2 O4 -143.6(7)
C6 C1 C2 O4 -23.6(10)
O2 C1 C2 O1 34.5(9)
C6 C1 C2 O1 154.5(6)
O1 C3 C4 O3 -144.9(9)
C5 C3 C4 O3 -23.4(14)
O1 C3 C4 O2 31.5(11)
C5 C3 C4 O2 153.0(8)
O2 C1 C6 C7 -63.0(7)
C2 C1 C6 C7 173.7(6)
C1 C6 C7 C8 -179.5(6)
C6 C7 C8 C9 -175.4(6)
C7 C8 C9 N1 175.7(6)
O6 C11 C12 C13A 111.3(12)
O6 C11 C12 C17C -131.1(11)
O6 C11 C12 C13C 51.3(14)
O6 C11 C12 C17A -72.7(11)
C17C C12 C13A C14A 47(2)
C13C C12 C13A C14A -74(2)
C17A C12 C13A C14A 0(2)
C11 C12 C13A C14A 176.4(14)
C12 C13A C14A C15A 3(3)
C13A C14A C15A C16A -6(2)
C14A C15A C16A C17A 6(2)
C15A C16A C17A C12 -3(2)
C13A C12 C17A C16A -1(2)
C17C C12 C17A C16A -72.0(17)
C13C C12 C17A C16A 47.4(17)
C11 C12 C17A C16A -176.8(13)
C13A C12 C13C C14C 76.0(19)
C17C C12 C13C C14C 3(2)
C17A C12 C13C C14C -45.1(18)
C11 C12 C13C C14C -179.0(14)
C13A C12 C17C C16C -51.9(19)
C13C C12 C17C C16C -5(2)
C17A C12 C17C C16C 71.1(18)
C11 C12 C17C C16C 177.6(13)
O5 C10 N1 C9 -2.7(12)
O6 C10 N1 C9 177.0(6)
C8 C9 N1 C10 179.7(7)
O4 C2 O1 C3 -171.6(6)
C1 C2 O1 C3 10.2(9)
C4 C3 O1 C2 -44.0(9)
C5 C3 O1 C2 -170.8(6)
O3 C4 O2 C1 -169.3(8)
C3 C4 O2 C1 13.9(11)
C2 C1 O2 C4 -47.1(9)
C6 C1 O2 C4 -172.3(7)
O5 C10 O6 C11 -0.7(11)
N1 C10 O6 C11 179.6(6)
C12 C11 O6 C10 -96.4(8)
O1B C1B C2B O4B -146.1(8)
C6B C1B C2B O4B -23.2(11)
O1B C1B C2B O2B 33.4(10)
C6B C1B C2B O2B 156.2(7)
O2B C3B C4B O3B -149.9(10)
C5B C3B C4B O3B -33.1(14)
O2B C3B C4B O1B 39.3(11)
C5B C3B C4B O1B 156.0(9)
O1B C1B C6B C7B -60.9(9)
C2B C1B C6B C7B 174.3(7)
C1B C6B C7B C8B 178.8(7)
C6B C7B C8B C9B -177.1(7)
C7B C8B C9B N1B 176.8(7)
O6B C11B C12B C17B -60.1(11)
O6B C11B C12B C13B 134.9(12)
C17B C12B C13B C14B -2.4(19)
C11B C12B C13B C14B 162.3(11)
C12B C13B C14B C15B -2(2)
C13B C14B C15B C16B 4(2)
C14B C15B C16B C17B -2(3)
C13B C12B C17B C16B 5(2)
C11B C12B C17B C16B -162.0(14)
C15B C16B C17B C12B -3(3)
O5B C10B N1B C9B 3.0(14)
O6B C10B N1B C9B -178.0(7)
C8B C9B N1B C10B 168.7(7)
O3B C4B O1B C1B -165.1(9)
C3B C4B O1B C1B 5.9(13)
C2B C1B O1B C4B -43.4(10)
C6B C1B O1B C4B -170.5(8)
O4B C2B O2B C3B -166.7(8)
C1B C2B O2B C3B 13.9(10)
C4B C3B O2B C2B -49.5(9)
C5B C3B O2B C2B -169.4(7)
O5B C10B O6B C11B 1.9(13)
N1B C10B O6B C11B -177.2(7)
C12B C11B O6B C10B -168.8(8)
